data_7704020
loop_
_publ_author_name
'Hachem, Hadi'
'Bellec, Nathalie'
'Fourmigu\'e, Marc'
'Lorcy, Dominique'

_publ_section_title
;
 Hydrogen bonding interactions in single component molecular conductors
 based on metal (Ni, Au) bis(dithiolene) complexes.
;
_journal_issue 18
_journal_name_full 'Dalton transactions (Cambridge, England : 2003)'
_journal_page_first 6056
_journal_page_last 6064
_journal_paper_doi 10.1039/d0dt00960a
_journal_volume 49
_journal_year 2020
_chemical_compound_source 'synthesis as described'
_chemical_formula_moiety 'C10 H10 Au N2 O2 S8'
_chemical_formula_sum 'C10 H10 Au N2 O2 S8'
_chemical_formula_weight 643.65
_space_group_crystal_system monoclinic
_space_group_IT_number 14
_space_group_name_Hall '-P 2yn'
_space_group_name_H-M_alt 'P 1 21/n 1'
_atom_sites_solution_hydrogens mixed
_audit_update_record
;
2020-03-12 deposited with the CCDC.	2020-04-08 downloaded from the CCDC.
;
_cell_angle_alpha 90
_cell_angle_beta 91.722(5)
_cell_angle_gamma 90
_cell_formula_units_Z 2
_cell_length_a 4.9715(6)
_cell_length_b 27.272(3)
_cell_length_c 6.1720(8)
_cell_measurement_reflns_used 5667
_cell_measurement_temperature 150
_cell_measurement_theta_max 27.44
_cell_measurement_theta_min 2.99
_cell_measurement_wavelength 0.71073
_cell_volume 836.44(17)
_computing_cell_refinement 'APEX3 (Bruker, 2015); SAINT (Bruker, 2014)'
_computing_data_collection 'SAINT (Bruker, 2014)'
_computing_data_reduction 'SAINT (Bruker, 2014)'
_computing_molecular_graphics 'SXGRAPH (Farrugia, 1999), Mercury (CSD, 2014)'
_computing_publication_material 'CRYSCALC (T. Roisnel, local program, 2016)'
_computing_structure_refinement 'SHELXL-2014/7 (Sheldrick, 2014)'
_computing_structure_solution 'SHELXT (Sheldrick, 2015)'
_diffrn_ambient_temperature 150
_diffrn_detector '(CMOS) PHOTON 100'
_diffrn_measured_fraction_theta_full 0.999
_diffrn_measured_fraction_theta_max 0.999
_diffrn_measurement_device_type 'D8 VENTURE Bruker AXS'
_diffrn_measurement_method 'rotation images'
_diffrn_radiation_monochromator 'multilayer monochromator'
_diffrn_radiation_probe x-ray
_diffrn_radiation_source 'Incoatec microfocus sealed tube'
_diffrn_radiation_type MoK\a
_diffrn_radiation_wavelength 0.71073
_diffrn_reflns_av_R_equivalents 0.0397
_diffrn_reflns_av_unetI/netI 0.0323
_diffrn_reflns_limit_h_max 6
_diffrn_reflns_limit_h_min -6
_diffrn_reflns_limit_k_max 35
_diffrn_reflns_limit_k_min -33
_diffrn_reflns_limit_l_max 8
_diffrn_reflns_limit_l_min -8
_diffrn_reflns_number 9054
_diffrn_reflns_theta_full 25.242
_diffrn_reflns_theta_max 27.481
_diffrn_reflns_theta_min 2.988
_exptl_absorpt_coefficient_mu 9.799
_exptl_absorpt_correction_T_max 0.676
_exptl_absorpt_correction_T_min 0.435
_exptl_absorpt_correction_type multi-scan
_exptl_absorpt_process_details
;
  [Sheldrick, G.M. (2014). SADABS Bruker AXS Inc., Madison, Wisconsin, USA]
;
_exptl_crystal_colour black
_exptl_crystal_density_diffrn 2.556
_exptl_crystal_description block
_exptl_crystal_F_000 614
_exptl_crystal_size_max 0.090
_exptl_crystal_size_mid 0.050
_exptl_crystal_size_min 0.040
_refine_diff_density_max 1.033
_refine_diff_density_min -3.075
_refine_diff_density_rms 0.235
_refine_ls_extinction_method none
_refine_ls_goodness_of_fit_ref 1.468
_refine_ls_hydrogen_treatment mixed
_refine_ls_matrix_type full
_refine_ls_number_parameters 109
_refine_ls_number_reflns 1914
_refine_ls_number_restraints 0
_refine_ls_restrained_S_all 1.468
_refine_ls_R_factor_all 0.0560
_refine_ls_R_factor_gt 0.0499
_refine_ls_shift/su_max 0.015
_refine_ls_shift/su_mean 0.001
_refine_ls_structure_factor_coef Fsqd
_refine_ls_weighting_details 'w=1/[\s^2^(Fo^2^)+12.5336P] where P=(Fo^2^+2Fc^2^)/3'
_refine_ls_weighting_scheme calc
_refine_ls_wR_factor_gt 0.0978
_refine_ls_wR_factor_ref 0.0993
_reflns_number_gt 1766
_reflns_number_total 1914
_reflns_threshold_expression >2sigma(I)
_cod_data_source_file d0dt00960a2.cif
_cod_data_source_block Au(HOEttzdt)2
_cod_depositor_comments
;
The following automatic conversions were performed:

data item '_space_group_crystal_system' value 'Monoclinic' was
changed to 'monoclinic' in accordance with the
/home/data/users/saulius/crontab/automatic-downloads/rss-feeds/RSC/lib/dictionaries/cif_core.dic
dictionary named 'cif_core.dic' version 2.4.2 last updated on
2011-04-26.

Automatic conversion script
Id: cif_fix_values 7556 2019-12-06 15:28:31Z antanas 

 Adding full bibliography for 7704019--7704021.cif.
;
_cod_original_cell_volume 836.43(17)
_cod_original_sg_symbol_H-M 'P 21/n'
_cod_database_code 7704020

loop_
_space_group_symop_operation_xyz
'x, y, z'
'-x+1/2, y+1/2, -z+1/2'
'-x, -y, -z'
'x-1/2, -y-1/2, z-1/2'

loop_
_atom_site_label
_atom_site_type_symbol
_atom_site_fract_x
_atom_site_fract_y
_atom_site_fract_z
_atom_site_U_iso_or_equiv
_atom_site_adp_type
_atom_site_occupancy
_atom_site_site_symmetry_order
_atom_site_calc_flag
_atom_site_refinement_flags_posn
_atom_site_refinement_flags_adp
_atom_site_refinement_flags_occupancy
_atom_site_disorder_assembly
_atom_site_disorder_group
Au1 Au 1.0000 0.5000 0.5000 0.01395(14) Uani 1 2 d S . P . .
S1 S 0.8245(5) 0.42989(8) 0.3373(3) 0.0174(5) Uani 1 1 d . . . . .
S2 S 0.7477(5) 0.48815(7) 0.8053(3) 0.0152(4) Uani 1 1 d . . . . .
S3 S 0.3598(5) 0.40431(8) 0.8913(4) 0.0164(4) Uani 1 1 d . . . . .
S4 S 0.1015(5) 0.31165(8) 0.6913(4) 0.0190(5) Uani 1 1 d . . . . .
C1 C 0.5863(18) 0.4355(3) 0.7290(14) 0.0150(17) Uani 1 1 d . . . . .
C2 C 0.6130(17) 0.4111(3) 0.5426(15) 0.0150(17) Uani 1 1 d . . . . .
N3 N 0.4569(14) 0.3687(3) 0.5118(12) 0.0135(15) Uani 1 1 d . . . . .
C4 C 0.3177(18) 0.3608(3) 0.6843(14) 0.0142(17) Uani 1 1 d . . . . .
C5 C -0.0403(18) 0.3141(3) 0.9561(13) 0.0173(19) Uani 1 1 d . . . . .
H5A H -0.0394 0.3486 1.0064 0.021 Uiso 1 1 calc R U . . .
H5B H -0.2301 0.3032 0.9446 0.021 Uiso 1 1 calc R U . . .
C6 C 0.108(2) 0.2828(4) 1.1240(15) 0.022(2) Uani 1 1 d . . . . .
H6A H 0.0131 0.2849 1.2625 0.026 Uiso 1 1 calc R U . . .
H6B H 0.1031 0.2482 1.0759 0.026 Uiso 1 1 calc R U . . .
O7 O 0.3785(14) 0.2972(3) 1.1596(11) 0.0239(15) Uani 1 1 d . . . . .
H7 H 0.41(3) 0.325(5) 1.24(2) 0.036 Uiso 1 1 d . U . . .

loop_
_atom_site_aniso_label
_atom_site_aniso_U_11
_atom_site_aniso_U_22
_atom_site_aniso_U_33
_atom_site_aniso_U_23
_atom_site_aniso_U_13
_atom_site_aniso_U_12
Au1 0.0164(2) 0.0112(2) 0.0141(2) 0.00113(19) -0.00313(15) -0.0029(2)
S1 0.0242(12) 0.0156(10) 0.0124(10) -0.0014(8) 0.0002(8) -0.0067(9)
S2 0.0219(11) 0.0078(10) 0.0158(10) -0.0018(7) -0.0002(8) -0.0040(7)
S3 0.0175(11) 0.0165(10) 0.0152(10) -0.0024(8) 0.0020(8) -0.0040(8)
S4 0.0212(12) 0.0188(11) 0.0170(11) -0.0019(8) -0.0001(9) -0.0082(9)
C1 0.018(4) 0.010(4) 0.017(4) 0.001(3) -0.005(3) -0.001(3)
C2 0.010(4) 0.012(4) 0.022(4) 0.003(3) -0.007(3) -0.005(3)
N3 0.008(4) 0.016(3) 0.016(3) -0.001(3) 0.001(3) -0.003(3)
C4 0.015(4) 0.013(4) 0.015(4) -0.001(3) -0.002(3) 0.000(3)
C5 0.015(5) 0.024(4) 0.013(4) -0.006(3) -0.001(3) 0.002(3)
C6 0.022(5) 0.027(5) 0.017(4) -0.002(4) -0.001(4) -0.015(4)
O7 0.019(3) 0.030(4) 0.023(3) -0.005(3) 0.002(3) -0.003(3)

loop_
_atom_type_symbol
_atom_type_description
_atom_type_scat_dispersion_real
_atom_type_scat_dispersion_imag
_atom_type_scat_source
C C 0.0033 0.0016 'International Tables Vol C Tables 4.2.6.8 and 6.1.1.4'
H H 0.0000 0.0000 'International Tables Vol C Tables 4.2.6.8 and 6.1.1.4'
Au Au -2.0133 8.8022 'International Tables Vol C Tables 4.2.6.8 and 6.1.1.4'
N N 0.0061 0.0033 'International Tables Vol C Tables 4.2.6.8 and 6.1.1.4'
O O 0.0106 0.0060 'International Tables Vol C Tables 4.2.6.8 and 6.1.1.4'
S S 0.1246 0.1234 'International Tables Vol C Tables 4.2.6.8 and 6.1.1.4'

loop_
_geom_angle_atom_site_label_1
_geom_angle_atom_site_label_2
_geom_angle_atom_site_label_3
_geom_angle
_geom_angle_site_symmetry_1
_geom_angle_site_symmetry_3
_geom_angle_publ_flag
S2 Au1 S2 180.00(9) . 3_766 ?
S2 Au1 S1 91.79(7) . . ?
S2 Au1 S1 88.21(7) 3_766 . ?
S2 Au1 S1 88.21(7) . 3_766 ?
S2 Au1 S1 91.79(7) 3_766 3_766 ?
S1 Au1 S1 180.00(11) . 3_766 ?
C2 S1 Au1 98.9(3) . . ?
C1 S2 Au1 98.9(3) . . ?
C1 S3 C4 88.7(4) . . ?
C4 S4 C5 104.8(4) . . ?
C2 C1 S2 126.8(7) . . ?
C2 C1 S3 109.3(6) . . ?
S2 C1 S3 123.9(5) . . ?
C1 C2 N3 117.3(8) . . ?
C1 C2 S1 123.6(7) . . ?
N3 C2 S1 119.1(7) . . ?
C4 N3 C2 109.3(7) . . ?
N3 C4 S4 119.7(6) . . ?
N3 C4 S3 115.4(6) . . ?
S4 C4 S3 124.8(5) . . ?
C6 C5 S4 113.9(6) . . ?
C6 C5 H5A 108.8 . . ?
S4 C5 H5A 108.8 . . ?
C6 C5 H5B 108.8 . . ?
S4 C5 H5B 108.8 . . ?
H5A C5 H5B 107.7 . . ?
O7 C6 C5 113.0(8) . . ?
O7 C6 H6A 109.0 . . ?
C5 C6 H6A 109.0 . . ?
O7 C6 H6B 109.0 . . ?
C5 C6 H6B 109.0 . . ?
H6A C6 H6B 107.8 . . ?
C6 O7 H7 118(8) . . ?

loop_
_geom_bond_atom_site_label_1
_geom_bond_atom_site_label_2
_geom_bond_distance
_geom_bond_site_symmetry_2
_geom_bond_publ_flag
Au1 S2 2.317(2) . ?
Au1 S2 2.317(2) 3_766 ?
Au1 S1 2.318(2) . ?
Au1 S1 2.318(2) 3_766 ?
S1 C2 1.748(9) . ?
S2 C1 1.703(9) . ?
S3 C1 1.751(9) . ?
S3 C4 1.751(9) . ?
S4 C4 1.720(9) . ?
S4 C5 1.800(9) . ?
C1 C2 1.340(12) . ?
C2 N3 1.402(10) . ?
N3 C4 1.305(11) . ?
C5 C6 1.515(13) . ?
C5 H5A 0.9900 . ?
C5 H5B 0.9900 . ?
C6 O7 1.413(11) . ?
C6 H6A 0.9900 . ?
C6 H6B 0.9900 . ?
O7 H7 0.92(13) . ?

loop_
_geom_hbond_atom_site_label_D
_geom_hbond_atom_site_label_H
_geom_hbond_atom_site_label_A
_geom_hbond_distance_DH
_geom_hbond_distance_HA
_geom_hbond_distance_DA
_geom_hbond_angle_DHA
_geom_hbond_site_symmetry_A
C5 H5A S3 0.99 2.62 3.196(10) 117.6 .
C5 H5B O7 0.99 2.39 3.218(12) 140.3 1_455
C6 H6A S4 0.99 2.77 3.590(10) 140.8 1_556

loop_
_geom_torsion_atom_site_label_1
_geom_torsion_atom_site_label_2
_geom_torsion_atom_site_label_3
_geom_torsion_atom_site_label_4
_geom_torsion
_geom_torsion_site_symmetry_1
_geom_torsion_site_symmetry_2
_geom_torsion_site_symmetry_3
_geom_torsion_site_symmetry_4
_geom_torsion_publ_flag
Au1 S2 C1 C2 0.1(9) . . . . ?
Au1 S2 C1 S3 178.8(5) . . . . ?
C4 S3 C1 C2 -1.1(7) . . . . ?
C4 S3 C1 S2 -179.9(6) . . . . ?
S2 C1 C2 N3 -179.1(6) . . . . ?
S3 C1 C2 N3 2.1(10) . . . . ?
S2 C1 C2 S1 -0.5(12) . . . . ?
S3 C1 C2 S1 -179.3(5) . . . . ?
Au1 S1 C2 C1 0.5(8) . . . . ?
Au1 S1 C2 N3 179.1(6) . . . . ?
C1 C2 N3 C4 -2.2(11) . . . . ?
S1 C2 N3 C4 179.1(6) . . . . ?
C2 N3 C4 S4 178.8(6) . . . . ?
C2 N3 C4 S3 1.3(9) . . . . ?
C5 S4 C4 N3 178.9(7) . . . . ?
C5 S4 C4 S3 -3.8(7) . . . . ?
C1 S3 C4 N3 -0.2(7) . . . . ?
C1 S3 C4 S4 -177.6(6) . . . . ?
C4 S4 C5 C6 -94.0(7) . . . . ?
S4 C5 C6 O7 61.3(10) . . . . ?
